data_1006101
loop_
_publ_author_name
'Gabas, M'
'Palacio, F'
'Rodriguez-Carvajal, J'
'Visser, D'

_publ_section_title
;
Magnetic structures of the three-dimensional Heisenberg
antiferromagnets K2 Fe Cl5 . (D2 O) and Rb2 Fe Cl5 . (D2
O)
;
_journal_coden_ASTM JCOMEL
_journal_name_full 'Journal of Physics: Condensed Matter'
_journal_page_first 4725
_journal_page_last 4738
_journal_paper_doi 10.1088/0953-8984/7/24/012
_journal_volume 7
_journal_year 1995
_chemical_formula_structural 'K2 (Fe Cl5 (D2 O))'
_chemical_formula_sum 'Cl5 D2 Fe K2 O'
_chemical_name_systematic
;
Potassium dideuteriohydratopentachloroferrate(III)
;
_space_group_IT_number 62
_symmetry_cell_setting orthorhombic
_symmetry_Int_Tables_number 62
_symmetry_space_group_name_Hall '-P 2ac 2n'
_symmetry_space_group_name_H-M 'P n m a'
_cell_angle_alpha 90
_cell_angle_beta 90
_cell_angle_gamma 90
_cell_formula_units_Z 4
_cell_length_a 13.4389(3)
_cell_length_b 9.6025(2)
_cell_length_c 6.9789(2)
_cell_volume 900.6
_refine_ls_R_factor_all 0.012
_cod_original_formula_sum 'D2 Cl5 Fe K2 O'
_cod_database_code 1006101

loop_
_symmetry_equiv_pos_as_xyz
x,y,z
1/2+x,1/2-y,1/2-z
-x,1/2+y,-z
1/2-x,-y,1/2+z
-x,-y,-z
1/2-x,1/2+y,1/2+z
x,1/2-y,z
1/2+x,y,1/2-z

loop_
_atom_site_label
_atom_site_type_symbol
_atom_site_symmetry_multiplicity
_atom_site_Wyckoff_symbol
_atom_site_fract_x
_atom_site_fract_y
_atom_site_fract_z
_atom_site_occupancy
_atom_site_attached_hydrogens
_atom_site_calc_flag
K1 K1+ 8 d 0.3535(7) 0.4947(14) 0.1418(12) 1. 0 d
Fe1 Fe3+ 4 c 0.1158(4) 0.25 0.1954(8) 1. 0 d
Cl1 Cl1- 4 c 0.2512(4) 0.25 0.3943(7) 1. 0 d
Cl2 Cl1- 4 c 0.2197(4) 0.25 -0.0800(7) 1. 0 d
Cl3 Cl1- 4 c 0.0069(4) 0.25 0.4678(6) 1. 0 d
Cl4 Cl1- 8 d 0.1048(2) 0.4958(4) 0.1867(4) 1. 0 d
O1 O2- 4 c -0.0083(7) 0.25 0.0237(11) 1. 0 d
D1 D1+ 8 d -0.0363(4) 0.3325(7) -0.0477(9) 1. 0 d

loop_
_atom_type_symbol
_atom_type_oxidation_number
K1+ 1.000
Fe3+ 3.000
Cl1- -1.000
O2- -2.000
D1+ 1.000
